data_2216964
loop_
_publ_author_name
'Feng Zhi'

_publ_section_title
;
 6-Chloro-<i>N</i>'-(2-hydroxy-1-naphthylmethylene)nicotinohydrazide
;
_journal_coeditor_code BV2083
_journal_issue 1
_journal_name_full 'Acta Crystallographica Section E'
_journal_page_first o150
_journal_page_last o150
_journal_paper_doi 10.1107/S1600536807063611
_journal_volume 64
_journal_year 2008
_chemical_formula_iupac 'C17 H12 Cl N3 O2'
_chemical_formula_moiety 'C17 H12 Cl N3 O2'
_chemical_formula_sum 'C17 H12 Cl N3 O2'
_chemical_formula_weight 325.75
_chemical_name_systematic
;
6-Chloro-N'-(2-hydroxy-1-naphthylmethylene)nicotinohydrazide
;
_space_group_IT_number 7
_symmetry_cell_setting monoclinic
_symmetry_space_group_name_Hall 'P -2yc'
_symmetry_space_group_name_H-M 'P 1 c 1'
_atom_sites_solution_hydrogens geom
_atom_sites_solution_primary direct
_atom_sites_solution_secondary difmap
_audit_creation_method SHELXL-97
_cell_angle_alpha 90.00
_cell_angle_beta 91.93(3)
_cell_angle_gamma 90.00
_cell_formula_units_Z 2
_cell_length_a 4.7450(9)
_cell_length_b 6.0420(12)
_cell_length_c 25.752(5)
_cell_measurement_reflns_used 790
_cell_measurement_temperature 293(2)
_cell_measurement_theta_max 24.3
_cell_measurement_theta_min 2.4
_cell_volume 737.9(2)
_computing_cell_refinement 'SAINT (Bruker, 2002)'
_computing_data_collection 'SMART (Bruker, 2002)'
_computing_data_reduction 'SAINT (Bruker, 2002)'
_computing_molecular_graphics 'SHELXTL (Sheldrick, 1997b)'
_computing_publication_material 'SHELXTL (Sheldrick, 1997b)'
_computing_structure_refinement 'SHELXL97 (Sheldrick, 1997a)'
_computing_structure_solution 'SHELXS97 (Sheldrick, 1997a)'
_diffrn_ambient_temperature 293(2)
_diffrn_measured_fraction_theta_full 0.997
_diffrn_measured_fraction_theta_max 0.997
_diffrn_measurement_device_type 'Bruker SMART CCD area-detector'
_diffrn_measurement_method '\w scan'
_diffrn_radiation_monochromator graphite
_diffrn_radiation_source 'fine-focus sealed tube'
_diffrn_radiation_type MoK\a
_diffrn_radiation_wavelength 0.71073
_diffrn_reflns_av_R_equivalents 0.0425
_diffrn_reflns_av_sigmaI/netI 0.0753
_diffrn_reflns_limit_h_max 5
_diffrn_reflns_limit_h_min -5
_diffrn_reflns_limit_k_max 7
_diffrn_reflns_limit_k_min -7
_diffrn_reflns_limit_l_max 32
_diffrn_reflns_limit_l_min -32
_diffrn_reflns_number 5692
_diffrn_reflns_theta_full 26.49
_diffrn_reflns_theta_max 26.49
_diffrn_reflns_theta_min 1.58
_exptl_absorpt_coefficient_mu 0.272
_exptl_absorpt_correction_T_max 0.940
_exptl_absorpt_correction_T_min 0.937
_exptl_absorpt_correction_type multi-scan
_exptl_absorpt_process_details '(SADABS; Sheldrick, 1996)'
_exptl_crystal_colour yellow
_exptl_crystal_density_diffrn 1.466
_exptl_crystal_density_method 'not measured'
_exptl_crystal_description block
_exptl_crystal_F_000 336
_exptl_crystal_size_max 0.23
_exptl_crystal_size_mid 0.20
_exptl_crystal_size_min 0.20
_refine_diff_density_max 0.151
_refine_diff_density_min -0.181
_refine_ls_abs_structure_details 'Flack (1983), 1447 Friedel pairs'
_refine_ls_abs_structure_Flack 0.11(10)
_refine_ls_extinction_method none
_refine_ls_goodness_of_fit_ref 0.991
_refine_ls_hydrogen_treatment mixed
_refine_ls_matrix_type full
_refine_ls_number_parameters 212
_refine_ls_number_reflns 2980
_refine_ls_number_restraints 3
_refine_ls_restrained_S_all 0.991
_refine_ls_R_factor_all 0.0945
_refine_ls_R_factor_gt 0.0565
_refine_ls_shift/su_max 0.000
_refine_ls_shift/su_mean 0.000
_refine_ls_structure_factor_coef Fsqd
_refine_ls_weighting_details 'calc w=1/[\s^2^(Fo^2^)+(0.0375P)^2^] where P=(Fo^2^+2Fc^2^)/3'
_refine_ls_weighting_scheme calc
_refine_ls_wR_factor_gt 0.0957
_refine_ls_wR_factor_ref 0.1095
_reflns_number_gt 1948
_reflns_number_total 2980
_reflns_threshold_expression 'I > 2\s(I)'
_cod_data_source_file bv2083.cif
_cod_data_source_block I
_cod_original_sg_symbol_H-M Pc
_cod_database_code 2216964
_cod_database_fobs_code 2216964

loop_
_symmetry_equiv_pos_as_xyz
'x, y, z'
'x, -y, z+1/2'

loop_
_atom_site_type_symbol
_atom_site_label
_atom_site_fract_x
_atom_site_fract_y
_atom_site_fract_z
_atom_site_U_iso_or_equiv
_atom_site_adp_type
_atom_site_calc_flag
_atom_site_refinement_flags
_atom_site_occupancy
Cl Cl1 0.0611(3) 1.5001(2) -0.11216(6) 0.0788(4) Uani d . 1
O O1 -0.4774(5) 0.7030(4) 0.02688(11) 0.0494(7) Uani d . 1
O O2 -0.3951(6) 0.1598(5) 0.10628(11) 0.0515(7) Uani d . 1
H H2 -0.3567 0.2788 0.0929 0.077 Uiso calc R 1
N N1 -0.2165(8) 1.1504(6) -0.08492(13) 0.0577(10) Uani d . 1
N N2 -0.0394(6) 0.6927(6) 0.06381(12) 0.0380(8) Uani d D 1
N N3 -0.1179(6) 0.5186(5) 0.09455(13) 0.0416(8) Uani d . 1
C C1 -0.0145(9) 1.2884(7) -0.06934(16) 0.0484(11) Uani d . 1
C C2 0.1344(8) 1.2758(6) -0.02279(15) 0.0472(10) Uani d . 1
H H2A 0.2741 1.3785 -0.0141 0.057 Uiso calc R 1
C C3 0.0704(8) 1.1058(6) 0.01076(16) 0.0390(9) Uani d . 1
H H3 0.1677 1.0913 0.0425 0.047 Uiso calc R 1
C C4 -0.1420(8) 0.9566(6) -0.00370(16) 0.0375(10) Uani d . 1
C C5 -0.2731(9) 0.9895(7) -0.05108(17) 0.0525(12) Uani d . 1
H H5 -0.4155 0.8905 -0.0608 0.063 Uiso calc R 1
C C6 -0.2328(8) 0.7734(6) 0.02998(14) 0.0367(9) Uani d . 1
C C7 0.0501(10) 0.4617(6) 0.13256(18) 0.0401(9) Uani d . 1
H H7 0.2148 0.5417 0.1391 0.048 Uiso calc R 1
C C8 -0.0149(7) 0.2745(6) 0.16510(15) 0.0376(9) Uani d . 1
C C9 -0.2276(8) 0.1283(7) 0.14941(16) 0.0432(10) Uani d . 1
C C10 -0.2774(9) -0.0650(7) 0.17726(19) 0.0555(13) Uani d . 1
H H10 -0.4147 -0.1643 0.1654 0.067 Uiso calc R 1
C C11 -0.1272(9) -0.1079(7) 0.22124(18) 0.0569(13) Uani d . 1
H H11 -0.1638 -0.2377 0.2392 0.068 Uiso calc R 1
C C12 0.0845(9) 0.0363(7) 0.24135(17) 0.0485(12) Uani d . 1
C C13 0.2286(11) -0.0050(10) 0.28798(17) 0.0631(15) Uani d . 1
H H13 0.1877 -0.1323 0.3066 0.076 Uiso calc R 1
C C14 0.4314(10) 0.1389(9) 0.30741(18) 0.0651(14) Uani d . 1
H H14 0.5319 0.1062 0.3381 0.078 Uiso calc R 1
C C15 0.4840(9) 0.3345(8) 0.28043(16) 0.0596(13) Uani d . 1
H H15 0.6164 0.4348 0.2938 0.072 Uiso calc R 1
C C16 0.3413(8) 0.3798(7) 0.23432(15) 0.0460(10) Uani d . 1
H H16 0.3789 0.5106 0.2168 0.055 Uiso calc R 1
C C17 0.1391(8) 0.2315(7) 0.21308(15) 0.0384(10) Uani d . 1
H H2B 0.142(3) 0.733(7) 0.0613(17) 0.080 Uiso d D 1

loop_
_atom_site_aniso_label
_atom_site_aniso_U_11
_atom_site_aniso_U_22
_atom_site_aniso_U_33
_atom_site_aniso_U_12
_atom_site_aniso_U_13
_atom_site_aniso_U_23
Cl1 0.1123(10) 0.0589(7) 0.0659(7) -0.0054(7) 0.0137(6) 0.0212(6)
O1 0.0287(14) 0.0529(18) 0.0662(19) -0.0089(14) -0.0033(13) 0.0008(15)
O2 0.0416(15) 0.057(2) 0.0557(18) -0.0132(14) 0.0021(14) -0.0051(15)
N1 0.073(3) 0.055(3) 0.044(2) -0.001(2) -0.005(2) 0.0076(19)
N2 0.0300(17) 0.0427(19) 0.0414(18) -0.0028(15) 0.0004(16) 0.0072(16)
N3 0.040(2) 0.041(2) 0.0444(19) -0.0037(17) 0.0083(16) 0.0022(17)
C1 0.059(3) 0.043(3) 0.044(3) -0.002(2) 0.010(2) 0.005(2)
C2 0.046(2) 0.042(3) 0.053(3) -0.006(2) 0.004(2) -0.005(2)
C3 0.037(2) 0.040(2) 0.040(2) -0.004(2) -0.0024(18) 0.000(2)
C4 0.036(2) 0.041(3) 0.036(2) 0.0013(19) 0.0026(18) -0.0020(19)
C5 0.048(3) 0.053(3) 0.056(3) -0.007(2) -0.001(2) -0.011(2)
C6 0.033(2) 0.039(2) 0.038(2) -0.0016(19) 0.0035(18) -0.0067(18)
C7 0.035(2) 0.041(2) 0.045(2) 0.000(2) 0.0052(17) 0.003(2)
C8 0.033(2) 0.035(2) 0.045(2) -0.0019(18) 0.0092(18) -0.0023(18)
C9 0.038(2) 0.045(3) 0.047(3) 0.002(2) 0.006(2) -0.002(2)
C10 0.055(3) 0.042(3) 0.071(3) -0.014(2) 0.019(3) -0.010(3)
C11 0.063(3) 0.041(3) 0.068(3) -0.007(2) 0.016(3) 0.007(2)
C12 0.056(3) 0.037(3) 0.053(3) 0.007(2) 0.016(2) 0.006(2)
C13 0.076(4) 0.071(4) 0.043(3) 0.016(3) 0.014(3) 0.022(3)
C14 0.068(3) 0.088(4) 0.040(3) 0.028(3) 0.006(2) 0.010(3)
C15 0.066(3) 0.065(3) 0.047(3) 0.005(3) -0.002(2) 0.002(2)
C16 0.043(3) 0.046(3) 0.049(3) -0.003(2) 0.002(2) 0.003(2)
C17 0.038(2) 0.039(3) 0.038(2) 0.0033(19) 0.0086(19) -0.0006(19)

loop_
_atom_type_symbol
_atom_type_description
_atom_type_scat_dispersion_real
_atom_type_scat_dispersion_imag
_atom_type_scat_source
C C 0.0033 0.0016 'International Tables Vol C Tables 4.2.6.8 and 6.1.1.4'
H H 0.0000 0.0000 'International Tables Vol C Tables 4.2.6.8 and 6.1.1.4'
N N 0.0061 0.0033 'International Tables Vol C Tables 4.2.6.8 and 6.1.1.4'
O O 0.0106 0.0060 'International Tables Vol C Tables 4.2.6.8 and 6.1.1.4'
Cl Cl 0.1484 0.1585 'International Tables Vol C Tables 4.2.6.8 and 6.1.1.4'

loop_
_geom_angle_atom_site_label_1
_geom_angle_atom_site_label_2
_geom_angle_atom_site_label_3
_geom_angle
C9 O2 H2 109.5
C1 N1 C5 114.8(4)
C6 N2 N3 117.5(3)
C6 N2 H2B 120(3)
N3 N2 H2B 122(3)
C7 N3 N2 118.0(3)
N1 C1 C2 125.2(4)
N1 C1 Cl1 115.8(3)
C2 C1 Cl1 119.0(3)
C1 C2 C3 118.0(4)
C1 C2 H2A 121.0
C3 C2 H2A 121.0
C2 C3 C4 119.0(4)
C2 C3 H3 120.5
C4 C3 H3 120.5
C5 C4 C3 116.7(4)
C5 C4 C6 120.0(4)
C3 C4 C6 123.3(4)
N1 C5 C4 126.3(4)
N1 C5 H5 116.9
C4 C5 H5 116.9
O1 C6 N2 122.6(3)
O1 C6 C4 120.7(4)
N2 C6 C4 116.6(3)
N3 C7 C8 120.7(4)
N3 C7 H7 119.7
C8 C7 H7 119.7
C9 C8 C17 118.5(3)
C9 C8 C7 119.6(4)
C17 C8 C7 121.8(4)
O2 C9 C8 123.2(4)
O2 C9 C10 115.7(4)
C8 C9 C10 121.1(4)
C11 C10 C9 120.1(4)
C11 C10 H10 120.0
C9 C10 H10 120.0
C10 C11 C12 122.7(4)
C10 C11 H11 118.7
C12 C11 H11 118.7
C13 C12 C17 120.2(4)
C13 C12 C11 122.0(4)
C17 C12 C11 117.7(4)
C14 C13 C12 121.3(5)
C14 C13 H13 119.3
C12 C13 H13 119.3
C13 C14 C15 119.1(5)
C13 C14 H14 120.4
C15 C14 H14 120.4
C16 C15 C14 120.4(5)
C16 C15 H15 119.8
C14 C15 H15 119.8
C15 C16 C17 121.2(4)
C15 C16 H16 119.4
C17 C16 H16 119.4
C16 C17 C12 117.7(4)
C16 C17 C8 122.6(3)
C12 C17 C8 119.8(4)

loop_
_geom_bond_atom_site_label_1
_geom_bond_atom_site_label_2
_geom_bond_distance
Cl1 C1 1.734(4)
O1 C6 1.236(4)
O2 C9 1.357(4)
O2 H2 0.8200
N1 C1 1.323(5)
N1 C5 1.339(5)
N2 C6 1.336(4)
N2 N3 1.375(4)
N2 H2B 0.900(10)
N3 C7 1.288(5)
C1 C2 1.373(5)
C2 C3 1.382(5)
C2 H2A 0.9300
C3 C4 1.393(5)
C3 H3 0.9300
C4 C5 1.365(5)
C4 C6 1.479(5)
C5 H5 0.9300
C7 C8 1.447(5)
C7 H7 0.9300
C8 C9 1.391(5)
C8 C17 1.438(5)
C9 C10 1.395(6)
C10 C11 1.343(6)
C10 H10 0.9300
C11 C12 1.415(6)
C11 H11 0.9300
C12 C13 1.385(6)
C12 C17 1.414(5)
C13 C14 1.378(7)
C13 H13 0.9300
C14 C15 1.398(6)
C14 H14 0.9300
C15 C16 1.374(5)
C15 H15 0.9300
C16 C17 1.410(5)
C16 H16 0.9300

loop_
_geom_hbond_atom_site_label_D
_geom_hbond_atom_site_label_H
_geom_hbond_atom_site_label_A
_geom_hbond_site_symmetry_A
_geom_hbond_distance_DH
_geom_hbond_distance_HA
_geom_hbond_distance_DA
_geom_hbond_angle_DHA
O2 H2 N3 . 0.82 1.84 2.559(4) 146
N2 H2B O1 1_655 0.900(10) 2.05(2) 2.862(4) 150(4)
C2 H2A O1 1_665 0.93 2.50 3.396(4) 161

loop_
_cod_related_entry_id
_cod_related_entry_database
_cod_related_entry_code
1 ChemSpider 21195851
